data_8105085
loop_
_publ_author_name
'Jiang, Jin-Ke'
'Xu, Xin-Yue'
'Li, Xi-Xi'
'Du, Jing-Jie'
'Jiang, Hui'
'Dong, Xian-Wu'

_publ_section_title
;
 Crystal structure of
 catena-poly[aqua(\m4-piperazine-1,4-bis(2-hydroxypropanesulfonato-\k8
 O,O&#x2032;:O&#x2032;,N:N&#x2032;,O&#x2032;&#x2032;:O&#x2032;&#x2032;,O&#x2032;&#x2032;&#x2032;))silver(I)],
 C10H24Ag2N2O10S2
;
_journal_issue 2
_journal_name_full 'Zeitschrift f\"ur Kristallographie - New Crystal Structures'
_journal_page_first 289
_journal_page_last 290
_journal_paper_doi 10.1515/ncrs-2019-0610
_journal_volume 235
_journal_year 2020
_chemical_formula_moiety 'C10 H24 Ag2 N2 O10 S2'
_chemical_formula_sum 'C10 H24 Ag2 N2 O10 S2'
_chemical_formula_weight 612.17
_space_group_crystal_system triclinic
_space_group_IT_number 2
_space_group_name_Hall '-P 1'
_space_group_name_H-M_alt 'P -1'
_atom_sites_solution_hydrogens mixed
_audit_creation_method SHELXL-2017/1
_cell_angle_alpha 117.888(15)
_cell_angle_beta 101.740(13)
_cell_angle_gamma 93.026(11)
_cell_formula_units_Z 1
_cell_length_a 6.9547(9)
_cell_length_b 8.4684(12)
_cell_length_c 8.9563(15)
_cell_measurement_reflns_used 2297
_cell_measurement_temperature 293(2)
_cell_measurement_theta_max 28.6800
_cell_measurement_theta_min 5.3850
_cell_volume 449.75(14)
_computing_cell_refinement 'CrysAlisPro 1.171.39.7e (Rigaku OD, 2015)'
_computing_data_collection 'CrysAlisPro 1.171.39.7e (Rigaku OD, 2015)'
_computing_data_reduction 'CrysAlisPro 1.171.39.7e (Rigaku OD, 2015)'
_computing_molecular_graphics DIAMOND
_computing_publication_material publCIF
_computing_structure_refinement 'SHELXL-2017/1 (Sheldrick, 2017)'
_computing_structure_solution 'SHELXT 2014/5 (Sheldrick, 2014)'
_diffrn_ambient_temperature 293(2)
_diffrn_measured_fraction_theta_full 0.990
_diffrn_measured_fraction_theta_max 0.876
_diffrn_measurement_device 'four-circle diffractometer'
_diffrn_measurement_device_type 'XtaLAB Pro: Kappa dual offset/far'
_diffrn_measurement_method '\w scans'
_diffrn_radiation_type MoK\a
_diffrn_radiation_wavelength 0.71073
_diffrn_reflns_av_R_equivalents 0.0553
_diffrn_reflns_av_unetI/netI 0.0541
_diffrn_reflns_Laue_measured_fraction_full 0.990
_diffrn_reflns_Laue_measured_fraction_max 0.876
_diffrn_reflns_limit_h_max 9
_diffrn_reflns_limit_h_min -9
_diffrn_reflns_limit_k_max 11
_diffrn_reflns_limit_k_min -11
_diffrn_reflns_limit_l_max 12
_diffrn_reflns_limit_l_min -12
_diffrn_reflns_number 6174
_diffrn_reflns_point_group_measured_fraction_full 0.990
_diffrn_reflns_point_group_measured_fraction_max 0.876
_diffrn_reflns_theta_full 25.000
_diffrn_reflns_theta_max 29.813
_diffrn_reflns_theta_min 5.037
_diffrn_source 'fine-focus sealed X-ray tube'
_diffrn_source_type 'Enhance (Mo) X-ray Source'
_exptl_absorpt_coefficient_mu 2.463
_exptl_absorpt_correction_T_max 1.00000
_exptl_absorpt_correction_T_min 0.53892
_exptl_absorpt_correction_type multi-scan
_exptl_absorpt_process_details
;
CrysAlisPro 1.171.39.7e (Rigaku Oxford Diffraction, 2015)
Empirical absorption correction using spherical harmonics,
 implemented in SCALE3 ABSPACK scaling algorithm.
;
_exptl_crystal_colour colourless
_exptl_crystal_density_diffrn 2.260
_exptl_crystal_description block
_exptl_crystal_F_000 304
_exptl_crystal_size_max 0.150
_exptl_crystal_size_mid 0.120
_exptl_crystal_size_min 0.120
_refine_diff_density_max 1.266
_refine_diff_density_min -1.021
_refine_diff_density_rms 0.138
_refine_ls_extinction_coef .
_refine_ls_extinction_method none
_refine_ls_goodness_of_fit_ref 1.023
_refine_ls_hydrogen_treatment mixed
_refine_ls_matrix_type full
_refine_ls_number_parameters 123
_refine_ls_number_reflns 2258
_refine_ls_number_restraints 0
_refine_ls_restrained_S_all 1.023
_refine_ls_R_factor_all 0.0498
_refine_ls_R_factor_gt 0.0365
_refine_ls_shift/su_max 0.001
_refine_ls_shift/su_mean 0.000
_refine_ls_structure_factor_coef Fsqd
_refine_ls_weighting_details 'w=1/[\s^2^(Fo^2^)+(0.0266P)^2^+0.7399P] where P=(Fo^2^+2Fc^2^)/3'
_refine_ls_weighting_scheme calc
_refine_ls_wR_factor_gt 0.0795
_refine_ls_wR_factor_ref 0.0858
_reflns_Friedel_coverage 0.000
_reflns_Friedel_fraction_full .
_reflns_Friedel_fraction_max .
_reflns_number_gt 1846
_reflns_number_total 2258
_reflns_threshold_expression 'I > 2\s(I)'
_cod_data_source_file suppl_ncrs-2019-0610_suppl.cif
_cod_data_source_block shelx
_cod_original_cell_volume 449.75(13)
_cod_database_code 8105085
_shelx_shelxl_version_number 2017/1
_shelx_space_group_comment
;
The symmetry employed for this shelxl refinement is uniquely defined
by the following loop, which should always be used as a source of
symmetry information in preference to the above space-group names.
They are only intended as comments.
;
_shelx_estimated_absorpt_t_min 0.709
_shelx_estimated_absorpt_t_max 0.756

loop_
_space_group_symop_operation_xyz
'x, y, z'
'-x, -y, -z'

loop_
_atom_site_label
_atom_site_type_symbol
_atom_site_fract_x
_atom_site_fract_y
_atom_site_fract_z
_atom_site_U_iso_or_equiv
_atom_site_adp_type
_atom_site_occupancy
_atom_site_site_symmetry_order
_atom_site_calc_flag
_atom_site_refinement_flags_posn
_atom_site_refinement_flags_adp
_atom_site_refinement_flags_occupancy
_atom_site_disorder_assembly
_atom_site_disorder_group
C1 C 0.2790(5) 0.1422(5) 0.4605(4) 0.0269(7) Uani 1 1 d . . . . .
H1 H 0.149678 0.077698 0.380436 0.032 Uiso 1 1 calc R U . . .
H2 H 0.332499 0.066785 0.507980 0.032 Uiso 1 1 calc R U . . .
C2 C 0.2504(5) 0.3184(4) 0.6103(4) 0.0239(6) Uani 1 1 d . . . . .
H3 H 0.375306 0.376693 0.702347 0.029 Uiso 1 1 calc R U . . .
C3 C 0.0892(5) 0.2688(4) 0.6814(4) 0.0259(7) Uani 1 1 d . . . . .
H4 H -0.031559 0.208768 0.587169 0.031 Uiso 1 1 calc R U . . .
H5 H 0.131646 0.182514 0.718458 0.031 Uiso 1 1 calc R U . . .
C4 C 0.2008(5) 0.4916(5) 0.9915(4) 0.0272(7) Uani 1 1 d . . . . .
H6 H 0.322808 0.536993 0.977145 0.033 Uiso 1 1 calc R U . . .
H7 H 0.225409 0.393490 1.016294 0.033 Uiso 1 1 calc R U . . .
C5 C 0.1419(5) 0.6418(5) 1.1424(4) 0.0273(7) Uani 1 1 d . . . . .
H8 H 0.249497 0.687387 1.247776 0.033 Uiso 1 1 calc R U . . .
H9 H 0.120434 0.740797 1.118380 0.033 Uiso 1 1 calc R U . . .
Ag1 Ag -0.00140(5) 0.65550(4) 0.76175(4) 0.04218(12) Uani 1 1 d . . . . .
N1 N 0.0416(4) 0.4230(4) 0.8290(3) 0.0231(5) Uani 1 1 d . . . . .
O1 O 0.4987(5) -0.0031(4) 0.2480(4) 0.0476(8) Uani 1 1 d . . . . .
O2 O 0.3240(4) 0.2243(4) 0.2225(4) 0.0409(7) Uani 1 1 d . . . . .
O1W O 0.1604(4) 0.9530(4) 0.8671(4) 0.0396(6) Uani 1 1 d . . . . .
H1A H 0.270933 0.952296 0.834559 0.059 Uiso 1 1 d R U . . .
H1B H 0.201681 1.009151 0.981200 0.059 Uiso 1 1 d R U . . .
O3 O 0.6039(4) 0.3107(4) 0.4697(4) 0.0443(7) Uani 1 1 d . . . . .
O4 O 0.1815(4) 0.4387(3) 0.5520(3) 0.0317(5) Uani 1 1 d . . . . .
S1 S 0.43913(13) 0.17156(11) 0.34130(11) 0.02623(18) Uani 1 1 d . . . . .
H10 H 0.297(12) 0.513(12) 0.579(11) 0.12(3) Uiso 1 1 d . . . . .

loop_
_atom_site_aniso_label
_atom_site_aniso_U_11
_atom_site_aniso_U_22
_atom_site_aniso_U_33
_atom_site_aniso_U_23
_atom_site_aniso_U_13
_atom_site_aniso_U_12
C1 0.0294(17) 0.0252(16) 0.0283(16) 0.0126(13) 0.0129(14) 0.0053(13)
C2 0.0233(16) 0.0240(15) 0.0225(15) 0.0093(12) 0.0075(12) 0.0039(12)
C3 0.0303(17) 0.0233(15) 0.0248(15) 0.0098(13) 0.0132(13) 0.0052(13)
C4 0.0199(15) 0.0380(18) 0.0228(15) 0.0134(14) 0.0070(12) 0.0058(13)
C5 0.0208(15) 0.0327(17) 0.0226(15) 0.0085(13) 0.0073(12) 0.0010(13)
Ag1 0.0609(2) 0.03820(18) 0.03844(18) 0.02201(14) 0.02253(15) 0.02546(15)
N1 0.0217(13) 0.0265(13) 0.0220(13) 0.0111(11) 0.0091(11) 0.0050(10)
O1 0.062(2) 0.0366(15) 0.0580(18) 0.0219(14) 0.0426(16) 0.0223(14)
O2 0.0422(16) 0.0574(18) 0.0358(14) 0.0279(14) 0.0198(13) 0.0214(14)
O1W 0.0379(15) 0.0402(15) 0.0351(14) 0.0127(12) 0.0129(12) 0.0050(12)
O3 0.0355(15) 0.0527(18) 0.0408(16) 0.0235(14) 0.0052(12) -0.0112(13)
O4 0.0399(15) 0.0277(12) 0.0371(14) 0.0196(11) 0.0189(12) 0.0106(11)
S1 0.0261(4) 0.0278(4) 0.0276(4) 0.0131(3) 0.0130(3) 0.0079(3)

loop_
_atom_type_symbol
_atom_type_description
_atom_type_scat_dispersion_real
_atom_type_scat_dispersion_imag
_atom_type_scat_source
C C 0.0033 0.0016 'International Tables Vol C Tables 4.2.6.8 and 6.1.1.4'
H H 0.0000 0.0000 'International Tables Vol C Tables 4.2.6.8 and 6.1.1.4'
Ag Ag -0.8971 1.1015 'International Tables Vol C Tables 4.2.6.8 and 6.1.1.4'
N N 0.0061 0.0033 'International Tables Vol C Tables 4.2.6.8 and 6.1.1.4'
O O 0.0106 0.0060 'International Tables Vol C Tables 4.2.6.8 and 6.1.1.4'
S S 0.1246 0.1234 'International Tables Vol C Tables 4.2.6.8 and 6.1.1.4'

loop_
_geom_angle_atom_site_label_1
_geom_angle_atom_site_label_2
_geom_angle_atom_site_label_3
_geom_angle
_geom_angle_site_symmetry_1
_geom_angle_site_symmetry_3
C2 C1 S1 114.5(2) . .
C2 C1 H1 108.6 . .
S1 C1 H1 108.6 . .
C2 C1 H2 108.6 . .
S1 C1 H2 108.6 . .
H1 C1 H2 107.6 . .
O4 C2 C3 107.2(3) . .
O4 C2 C1 111.8(3) . .
C3 C2 C1 107.1(3) . .
O4 C2 H3 110.2 . .
C3 C2 H3 110.2 . .
C1 C2 H3 110.2 . .
N1 C3 C2 115.0(3) . .
N1 C3 H4 108.5 . .
C2 C3 H4 108.5 . .
N1 C3 H5 108.5 . .
C2 C3 H5 108.5 . .
H4 C3 H5 107.5 . .
N1 C4 C5 110.4(3) . .
N1 C4 H6 109.6 . .
C5 C4 H6 109.6 . .
N1 C4 H7 109.6 . .
C5 C4 H7 109.6 . .
H6 C4 H7 108.1 . .
N1 C5 C4 111.3(3) 2_567 .
N1 C5 H8 109.4 2_567 .
C4 C5 H8 109.4 . .
N1 C5 H9 109.4 2_567 .
C4 C5 H9 109.4 . .
H8 C5 H9 108.0 . .
N1 Ag1 O1W 137.01(10) . .
N1 Ag1 O2 117.76(9) . 2_566
O1W Ag1 O2 88.13(10) . 2_566
N1 Ag1 O4 116.60(9) . 2_566
O1W Ag1 O4 102.64(9) . 2_566
O2 Ag1 O4 74.43(9) 2_566 2_566
N1 Ag1 O4 72.68(8) . .
O1W Ag1 O4 107.59(9) . .
O2 Ag1 O4 143.41(10) 2_566 .
O4 Ag1 O4 70.01(10) 2_566 .
C4 N1 C3 111.7(3) . .
C4 N1 C5 107.8(3) . 2_567
C3 N1 C5 107.8(3) . 2_567
C4 N1 Ag1 109.1(2) . .
C3 N1 Ag1 109.02(19) . .
C5 N1 Ag1 111.4(2) 2_567 .
S1 O2 Ag1 127.25(15) . 2_566
Ag1 O1W H1A 111.0 . .
Ag1 O1W H1B 110.3 . .
H1A O1W H1B 103.2 . .
C2 O4 Ag1 124.7(2) . 2_566
C2 O4 Ag1 109.74(18) . .
Ag1 O4 Ag1 109.99(10) 2_566 .
C2 O4 H10 101(6) . .
Ag1 O4 H10 107(5) 2_566 .
Ag1 O4 H10 101(5) . .
O3 S1 O1 112.8(2) . .
O3 S1 O2 112.79(19) . .
O1 S1 O2 111.82(19) . .
O3 S1 C1 105.89(17) . .
O1 S1 C1 105.90(16) . .
O2 S1 C1 107.03(17) . .

loop_
_geom_bond_atom_site_label_1
_geom_bond_atom_site_label_2
_geom_bond_distance
_geom_bond_site_symmetry_2
C1 C2 1.528(4) .
C1 S1 1.774(3) .
C1 H1 0.9700 .
C1 H2 0.9700 .
C2 O4 1.410(4) .
C2 C3 1.527(4) .
C2 H3 0.9800 .
C3 N1 1.474(4) .
C3 H4 0.9700 .
C3 H5 0.9700 .
C4 N1 1.471(4) .
C4 C5 1.511(4) .
C4 H6 0.9700 .
C4 H7 0.9700 .
C5 N1 1.479(4) 2_567
C5 H8 0.9700 .
C5 H9 0.9700 .
Ag1 N1 2.330(3) .
Ag1 O1W 2.356(3) .
Ag1 O2 2.515(3) 2_566
Ag1 O4 2.543(3) 2_566
Ag1 O4 2.551(2) .
O1 S1 1.451(3) .
O2 S1 1.452(3) .
O1W H1A 0.8752 .
O1W H1B 0.8742 .
O3 S1 1.442(3) .
O4 H10 0.91(9) .

loop_
_geom_hbond_atom_site_label_D
_geom_hbond_atom_site_label_H
_geom_hbond_atom_site_label_A
_geom_hbond_distance_DH
_geom_hbond_distance_HA
_geom_hbond_distance_DA
_geom_hbond_angle_DHA
_geom_hbond_site_symmetry_A
_geom_hbond_publ_flag
O1W H1A O1 0.88 2.00 2.857(4) 165.4 2_666 yes
O1W H1B O2 0.87 2.03 2.848(4) 155.5 1_566 yes
O4 H10 O3 0.91(9) 1.87(9) 2.634(4) 140(8) 2_666 yes
